data_4305281
loop_
_publ_author_name
'Hong Deng'
'Yongcai Qiu'
'Carole Daiguebonne'
'Nicolas Kerbellec'
'Olivier Guillou'
'Matthias Zeller'
'Stuart R. Batten'

_publ_contact_author
;
 Hong Deng
 School of Chemistry and Environment
 South China Nomal University 
 Guangzhou 510006
 P. R. China
;
_publ_contact_author_email dh@scnu.edu.cn
_publ_contact_author_fax '86 20 33381880'
_publ_contact_author_phone '86 20 33381880'
_publ_section_title
;
Synthesis of New Copper Cyanide complexes via the Transformation of
Organonitrile to Inorganic Cyanide
;
_journal_name_full 'Inorganic Chemistry'
_journal_page_first 5866
_journal_page_last 5872
_journal_paper_doi 10.1021/ic800164b
_journal_volume 47
_journal_year 2008
_chemical_formula_sum 'C2 H6 N2 Ni O4'
_chemical_formula_weight 180.80
_chemical_name_systematic
; 
 ? 
;
_space_group_IT_number 15
_symmetry_cell_setting monoclinic
_symmetry_space_group_name_Hall '-C 2yc'
_symmetry_space_group_name_H-M 'C 1 2/c 1'
_atom_sites_solution_hydrogens geom
_atom_sites_solution_primary direct
_atom_sites_solution_secondary difmap
_audit_creation_method SHELXL-97
_cell_angle_alpha 90.00
_cell_angle_beta 129.631(3)
_cell_angle_gamma 90.00
_cell_formula_units_Z 4
_cell_length_a 13.491(3)
_cell_length_b 6.6105(16)
_cell_length_c 8.882(2)
_cell_measurement_reflns_used 610
_cell_measurement_temperature 293(2)
_cell_measurement_theta_max 28.00
_cell_measurement_theta_min 1.23
_cell_volume 610.1(2)
_computing_cell_refinement 'SAINT (Bruker, 2004)'
_computing_data_collection 'APEX-II (Bruker, 2004)'
_computing_data_reduction SAINT
_computing_molecular_graphics 'SHELXTL-XP (Bruker, 2004)'
_computing_publication_material 'SHELXTL (Bruker, 2004)'
_computing_structure_refinement 'SHELXL-97 (Sheldrick, 1997)'
_computing_structure_solution 'SHELXS-97 (Sheldrick, 1997)'
_diffrn_ambient_temperature 293(2)
_diffrn_measured_fraction_theta_full 0.982
_diffrn_measured_fraction_theta_max 0.982
_diffrn_measurement_device_type 'Bruker APEX-II area-detector diffractometer'
_diffrn_measurement_method '\f and \w scan'
_diffrn_radiation_monochromator graphite
_diffrn_radiation_source 'fine-focus sealed tube'
_diffrn_radiation_type MoK\a
_diffrn_radiation_wavelength 0.71073
_diffrn_reflns_av_R_equivalents 0.0288
_diffrn_reflns_av_sigmaI/netI 0.0358
_diffrn_reflns_limit_h_max 15
_diffrn_reflns_limit_h_min -16
_diffrn_reflns_limit_k_max 7
_diffrn_reflns_limit_k_min -7
_diffrn_reflns_limit_l_max 10
_diffrn_reflns_limit_l_min -10
_diffrn_reflns_number 1659
_diffrn_reflns_theta_full 25.97
_diffrn_reflns_theta_max 25.97
_diffrn_reflns_theta_min 3.65
_diffrn_standards_number 0
_exptl_absorpt_coefficient_mu 3.125
_exptl_absorpt_correction_T_max 0.5703
_exptl_absorpt_correction_T_min 0.4925
_exptl_absorpt_correction_type multi-scan
_exptl_absorpt_process_details SADABS
_exptl_crystal_colour blue
_exptl_crystal_density_diffrn 1.968
_exptl_crystal_density_method 'not measured'
_exptl_crystal_description block
_exptl_crystal_F_000 368
_exptl_crystal_size_max 0.23
_exptl_crystal_size_mid 0.21
_exptl_crystal_size_min 0.18
_refine_diff_density_max 0.599
_refine_diff_density_min -0.473
_refine_diff_density_rms 0.096
_refine_ls_extinction_method none
_refine_ls_goodness_of_fit_ref 1.030
_refine_ls_hydrogen_treatment constr
_refine_ls_matrix_type full
_refine_ls_number_parameters 43
_refine_ls_number_reflns 594
_refine_ls_number_restraints 0
_refine_ls_restrained_S_all 1.030
_refine_ls_R_factor_all 0.0467
_refine_ls_R_factor_gt 0.0346
_refine_ls_shift/su_max 0.000
_refine_ls_shift/su_mean 0.000
_refine_ls_structure_factor_coef Fsqd
_refine_ls_weighting_details 'calc w=1/[\s^2^(Fo^2^)+(0.0495P)^2^] where P=(Fo^2^+2Fc^2^)/3'
_refine_ls_weighting_scheme calc
_refine_ls_wR_factor_gt 0.0797
_refine_ls_wR_factor_ref 0.0859
_reflns_number_gt 489
_reflns_number_total 594
_reflns_threshold_expression >2sigma(I)
_cod_data_source_file ic800164b-file002_5.cif
_cod_data_source_block 5
_cod_database_code 4305281

loop_
_symmetry_equiv_pos_as_xyz
'x, y, z'
'-x, y, -z+1/2'
'x+1/2, y+1/2, z'
'-x+1/2, y+1/2, -z+1/2'
'-x, -y, -z'
'x, -y, z-1/2'
'-x+1/2, -y+1/2, -z'
'x+1/2, -y+1/2, z-1/2'

loop_
_atom_site_label
_atom_site_type_symbol
_atom_site_fract_x
_atom_site_fract_y
_atom_site_fract_z
_atom_site_U_iso_or_equiv
_atom_site_adp_type
_atom_site_occupancy
_atom_site_symmetry_multiplicity
_atom_site_calc_flag
_atom_site_refinement_flags
_atom_site_disorder_assembly
_atom_site_disorder_group
Ni1 Ni 0.5000 0.73670(9) 0.2500 0.0303(3) Uani 1 2 d S . .
O1 O 0.3920(2) 0.4992(4) 0.2451(3) 0.0364(6) Uani 1 1 d . . .
C1 C 0.4411(3) 0.4396(5) 0.4129(5) 0.0292(8) Uani 1 1 d . . .
O2 O 0.4052(2) 0.2914(3) 0.4546(3) 0.0337(6) Uani 1 1 d . . .
N1 N 0.3646(3) 0.9430(5) 0.1904(5) 0.0439(8) Uani 1 1 d . . .
H1A H 0.3051 0.8801 0.1876 0.066 Uiso 1 1 calc R . .
H1B H 0.3275 1.0005 0.0749 0.066 Uiso 1 1 calc R . .
H1C H 0.4027 1.0377 0.2829 0.066 Uiso 1 1 calc R . .

loop_
_atom_site_aniso_label
_atom_site_aniso_U_11
_atom_site_aniso_U_22
_atom_site_aniso_U_33
_atom_site_aniso_U_23
_atom_site_aniso_U_13
_atom_site_aniso_U_12
Ni1 0.0328(4) 0.0310(4) 0.0269(4) 0.000 0.0190(3) 0.000
O1 0.0371(14) 0.0417(14) 0.0253(12) -0.0042(10) 0.0175(11) -0.0097(12)
C1 0.029(2) 0.0306(18) 0.0276(16) -0.0048(14) 0.0181(16) 0.0001(15)
O2 0.0376(15) 0.0345(14) 0.0288(13) -0.0036(10) 0.0210(12) -0.0078(11)
N1 0.0410(19) 0.0443(19) 0.0378(16) -0.0052(14) 0.0212(15) 0.0033(15)

loop_
_atom_type_symbol
_atom_type_description
_atom_type_scat_dispersion_real
_atom_type_scat_dispersion_imag
_atom_type_scat_source
C C 0.0033 0.0016 'International Tables Vol C Tables 4.2.6.8 and 6.1.1.4'
H H 0.0000 0.0000 'International Tables Vol C Tables 4.2.6.8 and 6.1.1.4'
N N 0.0061 0.0033 'International Tables Vol C Tables 4.2.6.8 and 6.1.1.4'
O O 0.0106 0.0060 'International Tables Vol C Tables 4.2.6.8 and 6.1.1.4'
Ni Ni 0.3393 1.1124 'International Tables Vol C Tables 4.2.6.8 and 6.1.1.4'

loop_
_geom_angle_atom_site_label_1
_geom_angle_atom_site_label_2
_geom_angle_atom_site_label_3
_geom_angle
_geom_angle_site_symmetry_1
_geom_angle_site_symmetry_3
_geom_angle_publ_flag
N1 Ni1 N1 97.07(18) 2_655 . ?
N1 Ni1 O2 96.62(11) 2_655 6_565 ?
N1 Ni1 O2 90.22(11) . 6_565 ?
N1 Ni1 O2 90.22(11) 2_655 5_666 ?
N1 Ni1 O2 96.62(11) . 5_666 ?
O2 Ni1 O2 169.68(13) 6_565 5_666 ?
N1 Ni1 O1 168.28(11) 2_655 . ?
N1 Ni1 O1 90.02(12) . . ?
O2 Ni1 O1 92.66(9) 6_565 . ?
O2 Ni1 O1 79.66(9) 5_666 . ?
N1 Ni1 O1 90.02(12) 2_655 2_655 ?
N1 Ni1 O1 168.28(10) . 2_655 ?
O2 Ni1 O1 79.66(9) 6_565 2_655 ?
O2 Ni1 O1 92.66(9) 5_666 2_655 ?
O1 Ni1 O1 84.61(14) . 2_655 ?
C1 O1 Ni1 112.0(2) . . ?
O1 C1 O2 126.3(3) . . ?
O1 C1 C1 116.9(4) . 5_666 ?
O2 C1 C1 116.8(3) . 5_666 ?
C1 O2 Ni1 113.8(2) . 5_666 ?

loop_
_geom_bond_atom_site_label_1
_geom_bond_atom_site_label_2
_geom_bond_distance
_geom_bond_site_symmetry_2
_geom_bond_publ_flag
Ni1 N1 2.060(3) 2_655 ?
Ni1 N1 2.060(3) . ?
Ni1 O2 2.068(2) 6_565 ?
Ni1 O2 2.068(2) 5_666 ?
Ni1 O1 2.123(2) . ?
Ni1 O1 2.123(2) 2_655 ?
O1 C1 1.247(4) . ?
C1 O2 1.249(4) . ?
C1 C1 1.556(6) 5_666 ?
O2 Ni1 2.068(2) 5_666 ?
